data_2220092
loop_
_publ_author_name
'Nirmala, S.'
'Murugan, R.'
'Kamala, E. Theboral Sugi'
'Sudha, L.'
'Narayanan, S. Sriman'

_publ_section_title
;
 Ethyl 2-[4-(benzyloxy)anilino]-4-oxo-4,5-dihydrofuran-3-carboxylate
;
_journal_coeditor_code BQ2103
_journal_issue 12
_journal_name_full 'Acta Crystallographica Section E'
_journal_page_first o2315
_journal_paper_doi 10.1107/S1600536808035988
_journal_volume 64
_journal_year 2008
_chemical_formula_moiety 'C20 H19 N O5'
_chemical_formula_sum 'C20 H19 N O5'
_chemical_formula_weight 353.36
_chemical_name_systematic
;
Ethyl 2-[4-(benzyloxy)anilino]-4-oxo-4,5-dihydrofuran-3-carboxylate
;
_space_group_IT_number 2
_symmetry_cell_setting triclinic
_symmetry_space_group_name_Hall '-P 1'
_symmetry_space_group_name_H-M 'P -1'
_atom_sites_solution_hydrogens geom
_atom_sites_solution_primary direct
_atom_sites_solution_secondary difmap
_audit_creation_method SHELXL-97
_cell_angle_alpha 84.848(2)
_cell_angle_beta 66.436(2)
_cell_angle_gamma 64.121(2)
_cell_formula_units_Z 2
_cell_length_a 9.1315(3)
_cell_length_b 10.4040(3)
_cell_length_c 11.1162(4)
_cell_measurement_reflns_used 6361
_cell_measurement_temperature 293(2)
_cell_measurement_theta_max 30.65
_cell_measurement_theta_min 2.63
_cell_volume 866.34(5)
_computing_cell_refinement 'APEX2 and SAINT (Bruker, 2004)'
_computing_data_collection 'APEX2 (Bruker, 2004)'
_computing_data_reduction 'SAINT and XPREP (Bruker, 2004)'
_computing_molecular_graphics 'ORTEP-3 (Farrugia, 1997)'
_computing_publication_material 'PLATON (Spek, 2003)'
_computing_structure_refinement 'SHELXL97 (Sheldrick, 2008)'
_computing_structure_solution 'SHELXS97 (Sheldrick, 2008)'
_diffrn_ambient_temperature 293(2)
_diffrn_measured_fraction_theta_full 1.000
_diffrn_measured_fraction_theta_max 0.997
_diffrn_measurement_device_type 'Bruker Kappa APEXII'
_diffrn_measurement_method 'Bruker axs (kappa apex2)'
_diffrn_radiation_monochromator graphite
_diffrn_radiation_source 'fine-focus sealed tube'
_diffrn_radiation_type MoK\a
_diffrn_radiation_wavelength 0.71073
_diffrn_reflns_av_R_equivalents 0.0250
_diffrn_reflns_av_sigmaI/netI 0.0214
_diffrn_reflns_limit_h_max 13
_diffrn_reflns_limit_h_min -13
_diffrn_reflns_limit_k_max 14
_diffrn_reflns_limit_k_min -14
_diffrn_reflns_limit_l_max 15
_diffrn_reflns_limit_l_min -15
_diffrn_reflns_number 22596
_diffrn_reflns_theta_full 25.00
_diffrn_reflns_theta_max 30.70
_diffrn_reflns_theta_min 2.01
_diffrn_standards_decay_% 0
_diffrn_standards_interval_count 0
_diffrn_standards_interval_time 0
_diffrn_standards_number 0
_exptl_absorpt_coefficient_mu 0.098
_exptl_absorpt_correction_T_max 0.9807
_exptl_absorpt_correction_T_min 0.9759
_exptl_absorpt_correction_type multi-scan
_exptl_absorpt_process_details '(Blessing, 1995)'
_exptl_crystal_colour yellow
_exptl_crystal_density_diffrn 1.355
_exptl_crystal_density_method 'not measured'
_exptl_crystal_description prism
_exptl_crystal_F_000 372
_exptl_crystal_size_max 0.25
_exptl_crystal_size_mid 0.20
_exptl_crystal_size_min 0.20
_refine_diff_density_max 0.290
_refine_diff_density_min -0.196
_refine_ls_extinction_method none
_refine_ls_goodness_of_fit_ref 1.031
_refine_ls_hydrogen_treatment constr
_refine_ls_matrix_type full
_refine_ls_number_parameters 235
_refine_ls_number_reflns 5349
_refine_ls_number_restraints 0
_refine_ls_restrained_S_all 1.031
_refine_ls_R_factor_all 0.0743
_refine_ls_R_factor_gt 0.0510
_refine_ls_shift/su_max 0.000
_refine_ls_shift/su_mean 0.000
_refine_ls_structure_factor_coef Fsqd
_refine_ls_weighting_details 'calc w=1/[\s^2^(Fo^2^)+(0.0812P)^2^+0.1488P] where P=(Fo^2^+2Fc^2^)/3'
_refine_ls_weighting_scheme calc
_refine_ls_wR_factor_gt 0.1434
_refine_ls_wR_factor_ref 0.1633
_reflns_number_gt 3665
_reflns_number_total 5349
_reflns_threshold_expression >2sigma(I)
_cod_data_source_file bq2103.cif
_cod_data_source_block I
_cod_database_code 2220092
_cod_database_fobs_code 2220092

loop_
_symmetry_equiv_pos_as_xyz
'x, y, z'
'-x, -y, -z'

loop_
_atom_site_type_symbol
_atom_site_label
_atom_site_fract_x
_atom_site_fract_y
_atom_site_fract_z
_atom_site_U_iso_or_equiv
_atom_site_adp_type
_atom_site_calc_flag
_atom_site_refinement_flags
_atom_site_occupancy
C C1 1.26357(19) 0.57501(15) 0.0775(2) 0.0570(4) Uani d . 1
H H1A 1.3252 0.5714 0.1323 0.068 Uiso calc R 1
H H1B 1.3224 0.6003 -0.0086 0.068 Uiso calc R 1
C C2 1.26228(18) 0.43137(14) 0.06491(15) 0.0437(3) Uani d . 1
C C3 1.07887(17) 0.46034(12) 0.12356(14) 0.0386(3) Uani d . 1
C C4 0.98080(17) 0.60818(13) 0.15886(14) 0.0396(3) Uani d . 1
C C5 0.71086(17) 0.83503(13) 0.24252(14) 0.0421(3) Uani d . 1
C C6 0.58376(19) 0.91391(14) 0.19371(16) 0.0496(3) Uani d . 1
H H6 0.5628 0.8684 0.1383 0.060 Uiso calc R 1
C C7 0.4878(2) 1.06059(15) 0.22738(17) 0.0517(4) Uani d . 1
H H7 0.4011 1.1138 0.1956 0.062 Uiso calc R 1
C C8 0.52074(18) 1.12851(14) 0.30861(15) 0.0447(3) Uani d . 1
C C9 0.6476(2) 1.04905(15) 0.35756(16) 0.0515(4) Uani d . 1
H H9 0.6699 1.0941 0.4122 0.062 Uiso calc R 1
C C10 0.7412(2) 0.90186(15) 0.32472(16) 0.0513(4) Uani d . 1
H H10 0.8253 0.8479 0.3587 0.062 Uiso calc R 1
C C11 0.4551(2) 1.34824(16) 0.41338(19) 0.0572(4) Uani d . 1
H H11A 0.5762 1.3371 0.3698 0.069 Uiso calc R 1
H H11B 0.4396 1.3104 0.4983 0.069 Uiso calc R 1
C C12 0.3260(2) 1.50396(14) 0.43163(15) 0.0464(3) Uani d . 1
C C13 0.1520(2) 1.54983(19) 0.51716(18) 0.0639(4) Uani d . 1
H H13 0.1136 1.4836 0.5635 0.077 Uiso calc R 1
C C14 0.0329(3) 1.6920(2) 0.5359(2) 0.0798(6) Uani d . 1
H H14 -0.0853 1.7216 0.5940 0.096 Uiso calc R 1
C C15 0.0884(3) 1.78924(19) 0.4692(3) 0.0816(7) Uani d . 1
H H15 0.0083 1.8858 0.4818 0.098 Uiso calc R 1
C C16 0.2604(4) 1.7455(2) 0.3842(3) 0.0888(7) Uani d . 1
H H16 0.2983 1.8124 0.3390 0.107 Uiso calc R 1
C C17 0.3794(3) 1.6028(2) 0.3642(2) 0.0678(5) Uani d . 1
H H17 0.4968 1.5734 0.3045 0.081 Uiso calc R 1
C C18 0.99189(18) 0.36906(13) 0.14162(14) 0.0416(3) Uani d . 1
C C19 1.0226(3) 0.13250(17) 0.1330(3) 0.0729(6) Uani d . 1
H H19A 0.9252 0.1571 0.2193 0.088 Uiso calc R 1
H H19B 0.9755 0.1409 0.0669 0.088 Uiso calc R 1
C C20 1.1542(3) -0.01258(19) 0.1230(3) 0.0969(8) Uani d . 1
H H20A 1.1010 -0.0772 0.1362 0.145 Uiso calc R 1
H H20B 1.1996 -0.0205 0.1892 0.145 Uiso calc R 1
H H20C 1.2498 -0.0367 0.0372 0.145 Uiso calc R 1
N N1 0.80732(15) 0.68332(11) 0.20754(13) 0.0465(3) Uani d . 1
H H1 0.7456 0.6366 0.2196 0.056 Uiso calc R 1
O O1 0.42051(15) 1.27356(10) 0.33465(12) 0.0582(3) Uani d . 1
O O2 1.07889(13) 0.67841(9) 0.13778(12) 0.0516(3) Uani d . 1
O O3 1.39676(13) 0.32190(11) 0.01100(13) 0.0599(3) Uani d . 1
O O4 0.83217(13) 0.41370(11) 0.18030(13) 0.0568(3) Uani d . 1
O O5 1.10361(13) 0.22984(10) 0.11310(12) 0.0522(3) Uani d . 1

loop_
_atom_site_aniso_label
_atom_site_aniso_U_11
_atom_site_aniso_U_22
_atom_site_aniso_U_33
_atom_site_aniso_U_12
_atom_site_aniso_U_13
_atom_site_aniso_U_23
C1 0.0359(7) 0.0384(7) 0.0945(12) -0.0144(6) -0.0230(7) -0.0096(7)
C2 0.0369(6) 0.0328(6) 0.0618(8) -0.0125(5) -0.0221(6) -0.0017(5)
C3 0.0350(6) 0.0269(5) 0.0514(7) -0.0118(4) -0.0164(5) 0.0010(5)
C4 0.0365(6) 0.0293(5) 0.0512(7) -0.0138(5) -0.0161(5) 0.0010(5)
C5 0.0329(6) 0.0283(5) 0.0550(8) -0.0099(5) -0.0111(5) -0.0017(5)
C6 0.0440(7) 0.0350(6) 0.0669(9) -0.0108(6) -0.0241(7) -0.0080(6)
C7 0.0477(8) 0.0345(6) 0.0683(10) -0.0062(6) -0.0297(7) -0.0062(6)
C8 0.0396(7) 0.0313(6) 0.0531(8) -0.0074(5) -0.0159(6) -0.0064(5)
C9 0.0499(8) 0.0383(7) 0.0627(9) -0.0108(6) -0.0261(7) -0.0081(6)
C10 0.0473(8) 0.0365(7) 0.0638(9) -0.0073(6) -0.0275(7) -0.0013(6)
C11 0.0551(9) 0.0374(7) 0.0748(11) -0.0102(6) -0.0299(8) -0.0108(7)
C12 0.0490(8) 0.0342(6) 0.0518(8) -0.0126(6) -0.0204(6) -0.0068(5)
C13 0.0594(10) 0.0494(9) 0.0610(10) -0.0147(8) -0.0135(8) 0.0040(7)
C14 0.0601(11) 0.0616(11) 0.0776(13) 0.0030(9) -0.0178(10) -0.0184(10)
C15 0.0951(16) 0.0345(8) 0.1246(18) -0.0077(9) -0.0732(15) -0.0061(10)
C16 0.1034(18) 0.0548(11) 0.144(2) -0.0476(12) -0.0750(17) 0.0374(12)
C17 0.0592(10) 0.0604(10) 0.0887(13) -0.0320(9) -0.0288(10) 0.0112(9)
C18 0.0398(7) 0.0289(5) 0.0547(8) -0.0148(5) -0.0179(6) 0.0041(5)
C19 0.0681(11) 0.0381(8) 0.1251(17) -0.0328(8) -0.0411(11) 0.0130(9)
C20 0.0866(15) 0.0382(9) 0.163(3) -0.0326(10) -0.0444(16) 0.0207(12)
N1 0.0357(6) 0.0280(5) 0.0686(8) -0.0124(4) -0.0146(5) -0.0015(5)
O1 0.0597(7) 0.0308(5) 0.0779(8) -0.0033(4) -0.0362(6) -0.0140(5)
O2 0.0383(5) 0.0299(4) 0.0823(8) -0.0144(4) -0.0185(5) -0.0058(4)
O3 0.0359(5) 0.0388(5) 0.0931(9) -0.0083(4) -0.0198(5) -0.0128(5)
O4 0.0388(5) 0.0388(5) 0.0878(8) -0.0184(4) -0.0185(5) 0.0037(5)
O5 0.0450(5) 0.0266(4) 0.0821(8) -0.0160(4) -0.0215(5) 0.0018(4)

loop_
_atom_type_symbol
_atom_type_description
_atom_type_scat_dispersion_real
_atom_type_scat_dispersion_imag
_atom_type_scat_source
C C 0.0033 0.0016 'International Tables Vol C Tables 4.2.6.8 and 6.1.1.4'
H H 0.0000 0.0000 'International Tables Vol C Tables 4.2.6.8 and 6.1.1.4'
N N 0.0061 0.0033 'International Tables Vol C Tables 4.2.6.8 and 6.1.1.4'
O O 0.0106 0.0060 'International Tables Vol C Tables 4.2.6.8 and 6.1.1.4'

loop_
_geom_angle_atom_site_label_1
_geom_angle_atom_site_label_2
_geom_angle_atom_site_label_3
_geom_angle
O2 C1 C2 105.83(11)
O2 C1 H1A 110.6
C2 C1 H1A 110.6
O2 C1 H1B 110.6
C2 C1 H1B 110.6
H1A C1 H1B 108.7
O3 C2 C3 131.81(12)
O3 C2 C1 122.98(13)
C3 C2 C1 105.18(11)
C4 C3 C2 106.96(11)
C4 C3 C18 121.03(12)
C2 C3 C18 131.90(11)
N1 C4 O2 117.79(11)
N1 C4 C3 127.88(12)
O2 C4 C3 114.33(11)
C10 C5 C6 120.12(12)
C10 C5 N1 120.95(13)
C6 C5 N1 118.92(13)
C5 C6 C7 119.82(13)
C5 C6 H6 120.1
C7 C6 H6 120.1
C6 C7 C8 120.03(14)
C6 C7 H7 120.0
C8 C7 H7 120.0
O1 C8 C9 124.60(13)
O1 C8 C7 115.48(13)
C9 C8 C7 119.92(12)
C8 C9 C10 119.57(14)
C8 C9 H9 120.2
C10 C9 H9 120.2
C5 C10 C9 120.52(14)
C5 C10 H10 119.7
C9 C10 H10 119.7
O1 C11 C12 107.46(12)
O1 C11 H11A 110.2
C12 C11 H11A 110.2
O1 C11 H11B 110.2
C12 C11 H11B 110.2
H11A C11 H11B 108.5
C17 C12 C13 118.54(15)
C17 C12 C11 121.00(15)
C13 C12 C11 120.46(15)
C12 C13 C14 121.09(18)
C12 C13 H13 119.5
C14 C13 H13 119.5
C15 C14 C13 119.7(2)
C15 C14 H14 120.1
C13 C14 H14 120.1
C16 C15 C14 119.92(17)
C16 C15 H15 120.0
C14 C15 H15 120.0
C15 C16 C17 120.4(2)
C15 C16 H16 119.8
C17 C16 H16 119.8
C12 C17 C16 120.32(19)
C12 C17 H17 119.8
C16 C17 H17 119.8
O4 C18 O5 122.88(12)
O4 C18 C3 123.59(12)
O5 C18 C3 113.52(11)
C20 C19 O5 109.29(15)
C20 C19 H19A 109.8
O5 C19 H19A 109.8
C20 C19 H19B 109.8
O5 C19 H19B 109.8
H19A C19 H19B 108.3
C19 C20 H20A 109.5
C19 C20 H20B 109.5
H20A C20 H20B 109.5
C19 C20 H20C 109.5
H20A C20 H20C 109.5
H20B C20 H20C 109.5
C4 N1 C5 126.48(11)
C4 N1 H1 116.8
C5 N1 H1 116.8
C8 O1 C11 117.26(12)
C4 O2 C1 107.56(10)
C18 O5 C19 115.87(12)

loop_
_geom_bond_atom_site_label_1
_geom_bond_atom_site_label_2
_geom_bond_distance
C1 O2 1.4466(17)
C1 C2 1.5190(19)
C1 H1A 0.9700
C1 H1B 0.9700
C2 O3 1.2156(16)
C2 C3 1.4291(19)
C3 C4 1.3953(16)
C3 C18 1.4386(17)
C4 N1 1.3126(17)
C4 O2 1.3281(15)
C5 C10 1.371(2)
C5 C6 1.381(2)
C5 N1 1.4287(15)
C6 C7 1.3820(18)
C6 H6 0.9300
C7 C8 1.387(2)
C7 H7 0.9300
C8 O1 1.3637(15)
C8 C9 1.381(2)
C9 C10 1.3847(19)
C9 H9 0.9300
C10 H10 0.9300
C11 O1 1.4238(18)
C11 C12 1.5022(19)
C11 H11A 0.9700
C11 H11B 0.9700
C12 C17 1.365(2)
C12 C13 1.367(2)
C13 C14 1.373(2)
C13 H13 0.9300
C14 C15 1.357(3)
C14 H14 0.9300
C15 C16 1.354(4)
C15 H15 0.9300
C16 C17 1.376(3)
C16 H16 0.9300
C17 H17 0.9300
C18 O4 1.2128(17)
C18 O5 1.3316(15)
C19 C20 1.441(3)
C19 O5 1.4506(17)
C19 H19A 0.9700
C19 H19B 0.9700
C20 H20A 0.9600
C20 H20B 0.9600
C20 H20C 0.9600
N1 H1 0.8600

loop_
_geom_hbond_atom_site_label_D
_geom_hbond_atom_site_label_H
_geom_hbond_atom_site_label_A
_geom_hbond_site_symmetry_A
_geom_hbond_distance_DH
_geom_hbond_distance_HA
_geom_hbond_distance_DA
_geom_hbond_angle_DHA
N1 H1 O4 . 0.86 2.12 2.7485(15) 129.4
C6 H6 O3 2_765 0.93 2.51 3.3951(18) 160.3
C17 H17 O4 1_565 0.93 2.58 3.465(2) 160.2

loop_
_geom_torsion_atom_site_label_1
_geom_torsion_atom_site_label_2
_geom_torsion_atom_site_label_3
_geom_torsion_atom_site_label_4
_geom_torsion
O2 C1 C2 O3 175.75(15)
O2 C1 C2 C3 -2.44(18)
O3 C2 C3 C4 -174.22(17)
C1 C2 C3 C4 3.74(17)
O3 C2 C3 C18 1.9(3)
C1 C2 C3 C18 179.84(16)
C2 C3 C4 N1 174.99(15)
C18 C3 C4 N1 -1.6(2)
C2 C3 C4 O2 -4.03(17)
C18 C3 C4 O2 179.36(13)
C10 C5 C6 C7 0.3(2)
N1 C5 C6 C7 179.38(14)
C5 C6 C7 C8 0.8(2)
C6 C7 C8 O1 179.24(15)
C6 C7 C8 C9 -1.1(2)
O1 C8 C9 C10 179.81(15)
C7 C8 C9 C10 0.1(3)
C6 C5 C10 C9 -1.3(2)
N1 C5 C10 C9 179.71(14)
C8 C9 C10 C5 1.0(3)
O1 C11 C12 C17 -104.90(19)
O1 C11 C12 C13 75.5(2)
C17 C12 C13 C14 -0.3(3)
C11 C12 C13 C14 179.31(17)
C12 C13 C14 C15 -0.4(3)
C13 C14 C15 C16 0.3(3)
C14 C15 C16 C17 0.4(4)
C13 C12 C17 C16 1.0(3)
C11 C12 C17 C16 -178.56(18)
C15 C16 C17 C12 -1.1(3)
C4 C3 C18 O4 4.4(2)
C2 C3 C18 O4 -171.19(16)
C4 C3 C18 O5 -174.86(13)
C2 C3 C18 O5 9.5(2)
O2 C4 N1 C5 -0.9(2)
C3 C4 N1 C5 -179.88(14)
C10 C5 N1 C4 -52.3(2)
C6 C5 N1 C4 128.62(17)
C9 C8 O1 C11 2.8(2)
C7 C8 O1 C11 -177.55(15)
C12 C11 O1 C8 -178.33(13)
N1 C4 O2 C1 -176.74(14)
C3 C4 O2 C1 2.39(18)
C2 C1 O2 C4 0.15(18)
O4 C18 O5 C19 -0.9(2)
C3 C18 O5 C19 178.40(16)
C20 C19 O5 C18 -168.96(18)

loop_
_cod_related_entry_id
_cod_related_entry_database
_cod_related_entry_code
1 ChemSpider 24741096
